data_2001587
loop_
_publ_author_name
'Gulbis, J. M.'
'Mackay, M. F.'
'Holan, G.'
'Marcuccio, S. M.'

_publ_section_title
;
 Structure of a dideoxynucleoside active against the HIV (AIDS) virus
;
_journal_issue 6
_journal_name_full 'Acta Crystallographica Section C'
_journal_page_first 1095
_journal_page_last 1097
_journal_paper_doi 10.1107/S0108270193002094
_journal_volume 49
_journal_year 1993
_chemical_formula_moiety 'C16 H21 N3 O6'
_chemical_formula_sum 'C16 H21 N3 O6'
_chemical_formula_weight 351.4
_space_group_crystal_system monoclinic
_space_group_IT_number 4
_space_group_name_Hall 'P 2yb'
_space_group_name_H-M_alt 'P 1 21 1'
_cell_angle_alpha 90.
_cell_angle_beta 97.630(10)
_cell_angle_gamma 90.
_cell_formula_units_Z 2
_cell_length_a 4.6910(10)
_cell_length_b 14.448(2)
_cell_length_c 12.924(3)
_cell_volume 868.2(3)
_diffrn_radiation_type Cu
_diffrn_radiation_wavelength 1.5418
_exptl_absorpt_coefficient_mu 0.65
_exptl_crystal_density_diffrn 1.344
_exptl_crystal_density_meas 1.340(10)
_exptl_crystal_F_000 372
_cod_data_source_file hl1026.cif
_cod_data_source_block hl1026_structure_1_of_1
_cod_original_cell_volume 868.20(10)
_cod_database_code 2001587

loop_
_space_group_symop_id
_space_group_symop_operation_xyz
1 x,y,z
2 -x,y+1/2,-z

loop_
_atom_site_label
_atom_site_fract_x
_atom_site_fract_y
_atom_site_fract_z
N(1) -.3796(5) -.4231(3) -.1668(2)
C(2) -.3732(6) -.3331(4) -.2049(2)
O(2) -.1916(5) -.2779(3) -.1619(2)
N(3) -.5665(6) -.3080(3) -.2866(2)
C(4) -.7566(6) -.3678(3) -.3299(2)
N(4) -.9460(6) -.3312(3) -.4117(2)
C(5) -.7666(6) -.4601(3) -.2958(2)
C(6) -.5716(6) -.4846(4) -.2132(3)
C(7) -1.1461(8) -.3781(4) -.4796(3)
O(7) -1.1715(8) -.4620(3) -.4756(2)
C(8) -1.3289(6) -.3210 -.5576(2)
C(9) -1.4620(12) -.3659(5) -.6462(3)
C(10) -1.6413(15) -.3172(5) -.7209(4)
C(11) -1.6894(11) -.2249(5) -.7073(3)
C(12) -1.5614(10) -.1807(4) -.6205(3)
C(13) -1.3793(8) -.2283(4) -.5454(3)
C(1') -.1638(6) -.4475(4) -.0750(3)
C(2') -.2651(8) -.4176(4) .0275(3)
C(3') -.4029(8) -.5048(4) .0620(3)
C(4') -.2146(6) -.5799(4) .0254(3)
O(4') -.1285(5) -.5435(3) -.0716(2)
C(5') -.3579(9) -.6724(4) .0061(4)
O(5') -.1709(8) -.7407(3) -.0207(3)
O(5") -.580(3) -.6769(13) -.0809(13)
O(1w) -.2851(6) -.1031(3) -.2697(2)
O(2w) -1.1700(6) -.6194(3) -.6102(2)
H(4) -.914(7) -.275(3) -.423(3)
H(5) -.9213 -.5089 -.3336
H(6) -.575(7) -.548(3) -.172(3)
H(9) -1.4257 -.4389 -.6568
H(10) -1.7431 -.3521 -.7900
H(11) -1.8293 -.1871 -.7657
H(12) -1.6019 -.1079 -.6099
H(13) -1.2768 -.1923 -.4772
H(1') .0347 -.4124 -.0838
H(2'a) -.4192 -.3618 .0151
H(2'b) -.0862 -.3964 .0838
H(3'a) -.3981 -.5065 .1457
H(3'b) -.6224 -.5112 .0250
H(4') -.0377 -.5941 .0857
H(O5') -.035(15) -.744(5) .044(5)
H(1w) -.2394 -.1653 -.2328
H(2w) -1.1919 -.5622 -.5589

loop_
_geom_angle_atom_site_label_1
_geom_angle_atom_site_label_2
_geom_angle_atom_site_label_3
_geom_angle
C(2) N(1) C(6) 120.2(3)
C(2) N(1) C(1') 117.2(3)
C(6) N(1) C(1') 122.6(3)
N(1) C(2) N(3) 119.0(3)
O(2) C(2) N(3) 121.9(3)
C(2) N(3) C(4) 120.4(3)
N(3) C(4) N(4) 113.8(2)
N(3) C(4) C(5) 122.7(3)
N(4) C(4) C(5) 123.6(3)
C(4) N(4) C(7) 127.6(3)
C(4) C(5) C(6) 116.5(3)
N(1) C(6) C(5) 121.2(3)
N(4) C(7) O(7) 121.7(3)
N(4) C(7) C(8) 116.3(3)
O(7) C(7) C(8) 122.0(3)
C(7) C(8) C(9) 117.1(3)
C(7) C(8) C(13) 123.9(3)
C(9) C(8) C(13) 119.0(3)
C(8) C(9) C(10) 120.1(4)
C(9) C(10) C(11) 120.1(5)
C(10) C(11) C(12) 120.1(4)
C(11) C(12) C(13) 120.5(4)
C(8) C(13) C(12) 120.2(3)
N(1) C(1') O(4') 108.9(3)
N(1) C(1') C(2') 111.4(3)
C(2') C(1') O(4') 107.6(3)
C(1') C(2') C(3') 102.4(3)
C(2') C(3') C(4') 102.4(3)
C(3') C(4') O(4') 104.4(3)
C(5') C(4') O(4') 110.2(3)
C(3') C(4') C(5') 115.0(3)
C(1') O(4') C(4') 109.8(3)
C(4') C(5') O(5') 112.9(3)
C(4') C(5') O(5") 115.7(7)
O(5') C(5') O(5") 100.9(6)

loop_
_geom_bond_atom_site_label_1
_geom_bond_atom_site_label_2
_geom_bond_distance
N(1) C(2) 1.392(7)
N(1) C(6) 1.348(6)
N(1) C(1') 1.496(4)
C(2) O(2) 1.243(5)
C(2) N(3) 1.347(4)
N(3) C(4) 1.312(5)
C(4) N(4) 1.392(4)
C(4) C(5) 1.407(6)
N(4) C(7) 1.375(5)
C(5) C(6) 1.358(5)
C(7) O(7) 1.220(7)
C(7) C(8) 1.484(5)
C(8) C(9) 1.390(5)
C(8) C(13) 1.373(6)
C(9) C(10) 1.385(8)
C(10) C(11) 1.368(10)
C(11) C(12) 1.359(7)
C(12) C(13) 1.387(6)
C(1') O(4') 1.397(7)
C(1') C(2') 1.528(6)
C(2') C(3') 1.510(8)
C(3') C(4') 1.514(7)
C(4') C(5') 1.502(8)
C(4') O(4') 1.465(5)
C(5') O(5') 1.394(7)
C(5') O(5") 1.428(16)
